data_2206448
loop_
_publ_author_name
'Houser, Robert P.'
'Cheng, Deping'

_publ_section_title
;Diaquatetrakis(1<i>H</i>-imidazole)copper(II)
 bis[tris(1<i>H</i>-imidazole)(pyridine-2,4,6-tricarboxylato-\k^3^<i>N</i>,<i>O</i>^2^:<i>O</i>^6^)cuprate(II)]
 dihydrate
;
_journal_coeditor_code HG6216
_journal_issue 8
_journal_name_full 'Acta Crystallographica Section E'
_journal_page_first m1649
_journal_page_last m1651
_journal_paper_doi 10.1107/S1600536805023780
_journal_volume 61
_journal_year 2005
_chemical_formula_iupac '[Cu (C3 H4 N2)4 (H2 O)2] [Cu (C8 H2 N O6) (C3 H4 N2)3]2, 2H2 O'
_chemical_formula_moiety 'C12 H20 Cu N8 O2 2+, 2C17 H14 Cu1 N7 O6 -, 2H2 O'
_chemical_formula_sum 'C46 H52 Cu3 N22 O16'
_chemical_formula_weight 1359.72
_chemical_name_systematic
;
Diaquatetrakis(1H-imidazole)copper(II)
bis[tris(1H-imidazole)(pyridine-2,4,6-tricarboxylato-
\k^3^N,O^2^:O^6^)cuprate(II)] dihydrate
;
_space_group_IT_number 2
_symmetry_cell_setting triclinic
_symmetry_space_group_name_Hall '-P 1'
_symmetry_space_group_name_H-M 'P -1'
_atom_sites_solution_hydrogens geom
_atom_sites_solution_primary direct
_atom_sites_solution_secondary difmap
_cell_angle_alpha 109.9200(10)
_cell_angle_beta 102.5990(10)
_cell_angle_gamma 98.4440(10)
_cell_formula_units_Z 1
_cell_length_a 8.7101(6)
_cell_length_b 11.8947(8)
_cell_length_c 15.1194(10)
_cell_measurement_reflns_used 5941
_cell_measurement_temperature 143(2)
_cell_measurement_theta_max 28.30
_cell_measurement_theta_min 2.82
_cell_volume 1394.87(16)
_computing_cell_refinement SMART
_computing_data_collection 'SMART (Bruker, 2001)'
_computing_data_reduction 'SAINT (Bruker, 2003)'
_computing_molecular_graphics 'SHELXTL (Sheldrick, 1997)'
_computing_publication_material SHELXTL
_computing_structure_refinement 'SHELXL97 (Sheldrick, 1997)'
_computing_structure_solution 'SHELXS97 (Sheldrick, 1997)'
_diffrn_ambient_temperature 143(2)
_diffrn_measured_fraction_theta_full 0.984
_diffrn_measured_fraction_theta_max 0.984
_diffrn_measurement_device_type 'Bruker SMART CCD area-detector'
_diffrn_measurement_method \w
_diffrn_radiation_monochromator graphite
_diffrn_radiation_source 'fine-focus sealed tube'
_diffrn_radiation_type MoK\a
_diffrn_radiation_wavelength 0.71073
_diffrn_reflns_av_R_equivalents 0.0134
_diffrn_reflns_av_sigmaI/netI 0.0171
_diffrn_reflns_limit_h_max 11
_diffrn_reflns_limit_h_min -10
_diffrn_reflns_limit_k_max 15
_diffrn_reflns_limit_k_min -15
_diffrn_reflns_limit_l_max 19
_diffrn_reflns_limit_l_min -19
_diffrn_reflns_number 13967
_diffrn_reflns_theta_full 27.00
_diffrn_reflns_theta_max 27.00
_diffrn_reflns_theta_min 2.49
_diffrn_standards_decay_% 0
_diffrn_standards_interval_count 0
_diffrn_standards_number 0
_exptl_absorpt_coefficient_mu 1.223
_exptl_absorpt_correction_T_max 0.6748
_exptl_absorpt_correction_T_min 0.5311
_exptl_absorpt_correction_type multi-scan
_exptl_absorpt_process_details '(SADABS; Bruker, 2001)'
_exptl_crystal_colour blue
_exptl_crystal_density_diffrn 1.619
_exptl_crystal_density_method 'not measured'
_exptl_crystal_description prism
_exptl_crystal_F_000 697
_exptl_crystal_size_max 0.56
_exptl_crystal_size_mid 0.46
_exptl_crystal_size_min 0.32
_refine_diff_density_max 0.453
_refine_diff_density_min -0.544
_refine_ls_extinction_method none
_refine_ls_goodness_of_fit_ref 1.052
_refine_ls_hydrogen_treatment mixed
_refine_ls_matrix_type full
_refine_ls_number_parameters 410
_refine_ls_number_reflns 5985
_refine_ls_number_restraints 5
_refine_ls_restrained_S_all 1.053
_refine_ls_R_factor_all 0.0257
_refine_ls_R_factor_gt 0.0250
_refine_ls_shift/su_max 0.004
_refine_ls_shift/su_mean 0.000
_refine_ls_structure_factor_coef Fsqd
_refine_ls_weighting_details 'calc w = 1/[\s^2^(Fo^2^)+(0.0379P)^2^+0.8171P] where P = (Fo^2^+2Fc^2^)/3'
_refine_ls_weighting_scheme calc
_refine_ls_wR_factor_gt 0.0692
_refine_ls_wR_factor_ref 0.0696
_reflns_number_gt 5821
_reflns_number_total 5985
_reflns_threshold_expression I>2\s(I)
_cod_data_source_file hg6216.cif
_cod_data_source_block I
_cod_database_code 2206448
_cod_database_fobs_code 2206448

loop_
_symmetry_equiv_pos_as_xyz
'x, y, z'
'-x, -y, -z'

loop_
_atom_site_label
_atom_site_fract_x
_atom_site_fract_y
_atom_site_fract_z
_atom_site_U_iso_or_equiv
_atom_site_adp_type
_atom_site_calc_flag
_atom_site_refinement_flags
_atom_site_occupancy
_atom_site_type_symbol
Cu1 0.5000 0.5000 0.5000 0.01543(7) Uani d S 1 Cu
Cu2 0.51739(2) 0.826185(15) 0.184665(12) 0.01487(6) Uani d . 1 Cu
O1 0.25464(16) 0.57696(12) 0.45024(11) 0.0347(3) Uani d D 1 O
O2 0.59710(13) 0.96655(9) 0.36311(8) 0.0186(2) Uani d . 1 O
O3 0.72576(15) 1.16332(10) 0.45614(8) 0.0248(2) Uani d . 1 O
O4 0.98871(13) 1.41727(10) 0.30003(8) 0.0226(2) Uani d . 1 O
O5 0.98279(16) 1.32338(11) 0.14304(9) 0.0348(3) Uani d . 1 O
O6 0.75496(13) 0.86860(10) -0.01712(8) 0.0213(2) Uani d . 1 O
O7 0.53985(14) 0.79567(10) 0.02435(8) 0.0228(2) Uani d . 1 O
N1 0.49013(15) 0.41641(11) 0.35890(9) 0.0181(2) Uani d . 1 N
N2 0.39676(17) 0.30269(12) 0.20098(9) 0.0225(3) Uani d . 1 N
H2A 0.3302 0.2501 0.1442 0.027 Uiso calc R 1 H
N3 0.35683(15) 0.34663(11) 0.49690(9) 0.0174(2) Uani d . 1 N
N4 0.29333(17) 0.18845(13) 0.53657(10) 0.0249(3) Uani d . 1 N
H4A 0.3043 0.1299 0.5589 0.030 Uiso calc R 1 H
N5 0.65755(14) 0.99053(11) 0.20271(8) 0.0134(2) Uani d . 1 N
N6 0.37761(15) 0.65750(11) 0.14108(10) 0.0191(2) Uani d . 1 N
N7 0.20233(17) 0.49456(12) 0.12606(10) 0.0250(3) Uani d . 1 N
H7A 0.1351 0.4455 0.1405 0.030 Uiso calc R 1 H
N8 0.72119(16) 0.76927(11) 0.22049(9) 0.0188(2) Uani d . 1 N
N9 0.97666(17) 0.76968(13) 0.27530(11) 0.0254(3) Uani d . 1 N
H9A 1.0827 0.7962 0.2991 0.030 Uiso calc R 1 H
N10 0.31727(15) 0.89172(11) 0.16579(9) 0.0183(2) Uani d . 1 N
N11 0.07785(16) 0.90624(13) 0.09285(10) 0.0233(3) Uani d . 1 N
H11A -0.0176 0.8873 0.0499 0.028 Uiso calc R 1 H
C1 0.60809(19) 0.43574(15) 0.31446(11) 0.0231(3) Uani d . 1 C
H1A 0.7129 0.4895 0.3470 0.028 Uiso calc R 1 H
C2 0.55040(19) 0.36533(14) 0.21642(11) 0.0218(3) Uani d . 1 C
H2B 0.6063 0.3609 0.1684 0.026 Uiso calc R 1 H
C3 0.3652(2) 0.33548(15) 0.28781(11) 0.0243(3) Uani d . 1 C
H3A 0.2656 0.3045 0.2971 0.029 Uiso calc R 1 H
C4 0.19010(19) 0.30826(15) 0.47134(12) 0.0247(3) Uani d . 1 C
H4B 0.1153 0.3445 0.4414 0.030 Uiso calc R 1 H
C5 0.1501(2) 0.21029(16) 0.49594(13) 0.0287(4) Uani d . 1 C
H5A 0.0440 0.1660 0.4868 0.034 Uiso calc R 1 H
C6 0.41392(19) 0.27226(14) 0.53630(11) 0.0215(3) Uani d . 1 C
H6A 0.5259 0.2775 0.5612 0.026 Uiso calc R 1 H
C7 0.67275(17) 1.07290(13) 0.37669(10) 0.0154(3) Uani d . 1 C
C8 0.70777(16) 1.09070(12) 0.28735(10) 0.0139(3) Uani d . 1 C
C9 0.79741(17) 1.20195(12) 0.29493(10) 0.0153(3) Uani d . 1 C
H9B 0.8295 1.2718 0.3551 0.018 Uiso calc R 1 H
C10 0.83973(17) 1.20999(13) 0.21316(10) 0.0151(3) Uani d . 1 C
C11 0.94588(17) 1.32837(13) 0.21947(11) 0.0180(3) Uani d . 1 C
C12 0.79171(17) 1.10484(13) 0.12708(10) 0.0159(3) Uani d . 1 C
H12A 0.8201 1.1071 0.0704 0.019 Uiso calc R 1 H
C13 0.70183(17) 0.99636(13) 0.12442(10) 0.0149(3) Uani d . 1 C
C14 0.65919(17) 0.87571(13) 0.03563(10) 0.0165(3) Uani d . 1 C
C15 0.3464(2) 0.56921(15) 0.04813(12) 0.0272(3) Uani d . 1 C
H15A 0.3930 0.5775 -0.0012 0.033 Uiso calc R 1 H
C16 0.2376(2) 0.46796(15) 0.03866(13) 0.0325(4) Uani d . 1 C
H16A 0.1946 0.3934 -0.0178 0.039 Uiso calc R 1 H
C17 0.28836(19) 0.60872(14) 0.18584(12) 0.0215(3) Uani d . 1 C
H17A 0.2859 0.6493 0.2514 0.026 Uiso calc R 1 H
C18 0.7317(2) 0.65283(14) 0.21557(13) 0.0251(3) Uani d . 1 C
H18A 0.6422 0.5836 0.1919 0.030 Uiso calc R 1 H
C19 0.8885(2) 0.65197(15) 0.24959(14) 0.0291(4) Uani d . 1 C
H19A 0.9293 0.5839 0.2546 0.035 Uiso calc R 1 H
C20 0.87247(19) 0.83670(15) 0.25770(12) 0.0231(3) Uani d . 1 C
H20A 0.9029 0.9219 0.2703 0.028 Uiso calc R 1 H
C21 0.2910(2) 1.00286(15) 0.21931(13) 0.0253(3) Uani d . 1 C
H21A 0.3647 1.0634 0.2783 0.030 Uiso calc R 1 H
C22 0.1434(2) 1.01220(16) 0.17465(14) 0.0285(3) Uani d . 1 C
H22A 0.0950 1.0793 0.1961 0.034 Uiso calc R 1 H
C23 0.18561(19) 0.83619(15) 0.08996(11) 0.0212(3) Uani d . 1 C
H23A 0.1696 0.7572 0.0401 0.025 Uiso calc R 1 H
O8 0.70187(15) 1.14280(12) 0.62368(9) 0.0289(3) Uani d D 1 O
H1D 0.173(2) 0.5344(19) 0.4025(14) 0.043(6) Uiso d D 1 H
H1E 0.238(3) 0.6432(16) 0.4819(15) 0.037(6) Uiso d D 1 H
H8D 0.696(3) 1.128(2) 0.5626(13) 0.061(8) Uiso d D 1 H
H8E 0.609(2) 1.103(2) 0.6229(19) 0.057(8) Uiso d D 1 H

loop_
_atom_site_aniso_label
_atom_site_aniso_U_11
_atom_site_aniso_U_22
_atom_site_aniso_U_33
_atom_site_aniso_U_12
_atom_site_aniso_U_13
_atom_site_aniso_U_23
Cu1 0.01862(13) 0.01153(12) 0.01181(12) -0.00098(9) 0.00222(9) 0.00253(9)
Cu2 0.01513(10) 0.01081(9) 0.01832(10) 0.00000(6) 0.00592(7) 0.00579(7)
O1 0.0261(6) 0.0180(6) 0.0410(7) 0.0030(5) -0.0053(6) -0.0012(5)
O2 0.0224(5) 0.0163(5) 0.0190(5) 0.0015(4) 0.0083(4) 0.0089(4)
O3 0.0364(6) 0.0190(5) 0.0155(5) -0.0013(5) 0.0103(5) 0.0039(4)
O4 0.0239(6) 0.0145(5) 0.0236(5) -0.0026(4) 0.0049(4) 0.0046(4)
O5 0.0442(8) 0.0270(6) 0.0238(6) -0.0167(6) 0.0120(5) 0.0075(5)
O6 0.0206(5) 0.0231(5) 0.0144(5) -0.0011(4) 0.0069(4) 0.0016(4)
O7 0.0267(6) 0.0164(5) 0.0195(5) -0.0042(4) 0.0092(4) 0.0022(4)
N1 0.0206(6) 0.0151(6) 0.0158(6) 0.0022(5) 0.0038(5) 0.0044(5)
N2 0.0248(7) 0.0207(6) 0.0142(6) 0.0013(5) 0.0022(5) 0.0012(5)
N3 0.0194(6) 0.0146(6) 0.0149(5) 0.0001(5) 0.0027(5) 0.0044(5)
N4 0.0283(7) 0.0215(6) 0.0267(7) 0.0018(5) 0.0054(6) 0.0145(5)
N5 0.0142(5) 0.0122(5) 0.0139(5) 0.0011(4) 0.0045(4) 0.0057(4)
N6 0.0187(6) 0.0135(6) 0.0249(6) 0.0009(5) 0.0091(5) 0.0068(5)
N7 0.0285(7) 0.0172(6) 0.0283(7) -0.0034(5) 0.0126(6) 0.0084(5)
N8 0.0207(6) 0.0155(6) 0.0218(6) 0.0033(5) 0.0082(5) 0.0083(5)
N9 0.0203(7) 0.0266(7) 0.0305(7) 0.0063(5) 0.0067(5) 0.0127(6)
N10 0.0176(6) 0.0168(6) 0.0207(6) 0.0015(5) 0.0065(5) 0.0079(5)
N11 0.0175(6) 0.0292(7) 0.0246(7) 0.0023(5) 0.0043(5) 0.0143(6)
C1 0.0213(7) 0.0231(7) 0.0196(7) 0.0003(6) 0.0062(6) 0.0038(6)
C2 0.0259(8) 0.0199(7) 0.0191(7) 0.0050(6) 0.0088(6) 0.0058(6)
C3 0.0230(8) 0.0243(8) 0.0176(7) -0.0022(6) 0.0053(6) 0.0023(6)
C4 0.0208(8) 0.0234(8) 0.0265(8) 0.0005(6) 0.0006(6) 0.0114(6)
C5 0.0229(8) 0.0277(8) 0.0314(9) -0.0039(6) 0.0021(7) 0.0142(7)
C6 0.0221(7) 0.0203(7) 0.0222(7) 0.0039(6) 0.0051(6) 0.0099(6)
C7 0.0162(6) 0.0168(6) 0.0154(6) 0.0039(5) 0.0066(5) 0.0075(5)
C8 0.0145(6) 0.0134(6) 0.0142(6) 0.0024(5) 0.0046(5) 0.0059(5)
C9 0.0167(7) 0.0122(6) 0.0148(6) 0.0011(5) 0.0041(5) 0.0037(5)
C10 0.0141(6) 0.0140(6) 0.0172(6) 0.0007(5) 0.0038(5) 0.0073(5)
C11 0.0168(7) 0.0153(6) 0.0204(7) -0.0012(5) 0.0034(5) 0.0084(6)
C12 0.0166(7) 0.0157(6) 0.0146(6) 0.0000(5) 0.0049(5) 0.0063(5)
C13 0.0153(6) 0.0144(6) 0.0143(6) 0.0018(5) 0.0046(5) 0.0051(5)
C14 0.0189(7) 0.0152(6) 0.0131(6) 0.0007(5) 0.0029(5) 0.0050(5)
C15 0.0350(9) 0.0186(7) 0.0252(8) -0.0028(6) 0.0152(7) 0.0049(6)
C16 0.0430(10) 0.0192(8) 0.0280(9) -0.0070(7) 0.0161(8) 0.0028(7)
C17 0.0230(7) 0.0163(7) 0.0251(7) 0.0007(6) 0.0105(6) 0.0071(6)
C18 0.0270(8) 0.0154(7) 0.0319(8) 0.0040(6) 0.0071(7) 0.0091(6)
C19 0.0305(9) 0.0217(8) 0.0379(9) 0.0105(7) 0.0092(7) 0.0138(7)
C20 0.0220(8) 0.0193(7) 0.0295(8) 0.0041(6) 0.0081(6) 0.0111(6)
C21 0.0214(8) 0.0194(7) 0.0299(8) 0.0041(6) 0.0042(6) 0.0055(6)
C22 0.0218(8) 0.0246(8) 0.0368(9) 0.0064(6) 0.0059(7) 0.0101(7)
C23 0.0212(7) 0.0234(7) 0.0185(7) 0.0017(6) 0.0058(6) 0.0090(6)
O8 0.0241(6) 0.0416(7) 0.0205(6) -0.0005(5) 0.0062(5) 0.0148(5)

loop_
_atom_type_symbol
_atom_type_description
_atom_type_scat_dispersion_real
_atom_type_scat_dispersion_imag
_atom_type_scat_source
C C 0.0033 0.0016 'International Tables Vol C Tables 4.2.6.8 and 6.1.1.4'
H H 0.0000 0.0000 'International Tables Vol C Tables 4.2.6.8 and 6.1.1.4'
N N 0.0061 0.0033 'International Tables Vol C Tables 4.2.6.8 and 6.1.1.4'
O O 0.0106 0.0060 'International Tables Vol C Tables 4.2.6.8 and 6.1.1.4'
Cu Cu 0.3201 1.2651 'International Tables Vol C Tables 4.2.6.8 and 6.1.1.4'

loop_
_geom_angle_atom_site_label_1
_geom_angle_atom_site_label_2
_geom_angle_atom_site_label_3
_geom_angle_site_symmetry_1
_geom_angle_site_symmetry_3
_geom_angle
_geom_angle_publ_flag
N1 Cu1 N1 . 2_666 180.0 ?
N1 Cu1 N3 . 2_666 88.49(5) ?
N1 Cu1 N3 2_666 2_666 91.51(5) ?
N1 Cu1 N3 . . 91.51(5) ?
N1 Cu1 N3 2_666 . 88.49(5) ?
N3 Cu1 N3 2_666 . 180.0 ?
N1 Cu1 O1 . . 90.23(5) ?
N1 Cu1 O1 2_666 . 89.77(5) ?
N3 Cu1 O1 2_666 . 89.39(5) ?
N3 Cu1 O1 . . 90.61(5) ?
N6 Cu2 N10 . . 89.63(5) ?
N6 Cu2 N8 . . 92.00(5) ?
N10 Cu2 N8 . . 173.35(5) ?
N6 Cu2 N5 . . 169.50(5) ?
N10 Cu2 N5 . . 90.33(5) ?
N8 Cu2 N5 . . 89.23(5) ?
N6 Cu2 O7 . . 93.31(5) y
N10 Cu2 O7 . . 94.16(5) ?
N8 Cu2 O7 . . 92.18(5) ?
N5 Cu2 O7 . . 76.23(4) y
N6 Cu2 O2 . . 119.06(4) y
N10 Cu2 O2 . . 87.92(4) ?
N8 Cu2 O2 . . 85.66(4) ?
N5 Cu2 O2 . . 71.42(4) y
O7 Cu2 O2 . . 147.60(3) y
Cu1 O1 H1D . . 124.0(16) ?
Cu1 O1 H1E . . 125.2(16) ?
H1D O1 H1E . . 110(2) ?
C7 O2 Cu2 . . 110.93(8) ?
C14 O7 Cu2 . . 106.16(9) ?
C3 N1 C1 . . 105.62(13) ?
C3 N1 Cu1 . . 126.84(11) ?
C1 N1 Cu1 . . 127.45(10) ?
C3 N2 C2 . . 107.60(13) ?
C3 N2 H2A . . 126.2 ?
C2 N2 H2A . . 126.2 ?
C6 N3 C4 . . 105.82(13) ?
C6 N3 Cu1 . . 122.95(11) ?
C4 N3 Cu1 . . 130.45(10) ?
C6 N4 C5 . . 107.73(13) ?
C6 N4 H4A . . 126.1 ?
C5 N4 H4A . . 126.1 ?
C13 N5 C8 . . 119.13(12) ?
C13 N5 Cu2 . . 116.74(9) ?
C8 N5 Cu2 . . 124.12(9) ?
C17 N6 C15 . . 106.11(12) ?
C17 N6 Cu2 . . 130.87(11) ?
C15 N6 Cu2 . . 122.82(10) ?
C17 N7 C16 . . 107.74(13) ?
C17 N7 H7A . . 126.1 ?
C16 N7 H7A . . 126.1 ?
C20 N8 C18 . . 105.21(13) ?
C20 N8 Cu2 . . 127.52(11) ?
C18 N8 Cu2 . . 127.21(11) ?
C20 N9 C19 . . 107.66(14) ?
C20 N9 H9A . . 126.2 ?
C19 N9 H9A . . 126.2 ?
C23 N10 C21 . . 105.72(13) ?
C23 N10 Cu2 . . 124.37(11) ?
C21 N10 Cu2 . . 129.65(11) ?
C23 N11 C22 . . 107.49(13) ?
C23 N11 H11A . . 126.3 ?
C22 N11 H11A . . 126.3 ?
C2 C1 N1 . . 109.08(14) ?
C2 C1 H1A . . 125.5 ?
N1 C1 H1A . . 125.5 ?
N2 C2 C1 . . 106.33(13) ?
N2 C2 H2B . . 126.8 ?
C1 C2 H2B . . 126.8 ?
N1 C3 N2 . . 111.36(14) ?
N1 C3 H3A . . 124.3 ?
N2 C3 H3A . . 124.3 ?
C5 C4 N3 . . 109.13(14) ?
C5 C4 H4B . . 125.4 ?
N3 C4 H4B . . 125.4 ?
C4 C5 N4 . . 106.18(14) ?
C4 C5 H5A . . 126.9 ?
N4 C5 H5A . . 126.9 ?
N3 C6 N4 . . 111.14(14) ?
N3 C6 H6A . . 124.4 ?
N4 C6 H6A . . 124.4 ?
O3 C7 O2 . . 126.56(13) ?
O3 C7 C8 . . 116.77(12) ?
O2 C7 C8 . . 116.63(12) ?
N5 C8 C9 . . 122.01(12) ?
N5 C8 C7 . . 116.36(11) ?
C9 C8 C7 . . 121.46(12) ?
C8 C9 C10 . . 119.23(13) ?
C8 C9 H9B . . 120.4 ?
C10 C9 H9B . . 120.4 ?
C12 C10 C9 . . 118.22(12) ?
C12 C10 C11 . . 120.54(12) ?
C9 C10 C11 . . 121.10(12) ?
O4 C11 O5 . . 127.51(13) ?
O4 C11 C10 . . 116.79(13) ?
O5 C11 C10 . . 115.68(13) ?
C13 C12 C10 . . 119.62(13) ?
C13 C12 H12A . . 120.2 ?
C10 C12 H12A . . 120.2 ?
N5 C13 C12 . . 121.70(13) ?
N5 C13 C14 . . 116.20(12) ?
C12 C13 C14 . . 121.94(12) ?
O7 C14 O6 . . 127.70(13) ?
O7 C14 C13 . . 117.59(13) ?
O6 C14 C13 . . 114.68(12) ?
C16 C15 N6 . . 108.73(14) ?
C16 C15 H15A . . 125.6 ?
N6 C15 H15A . . 125.6 ?
C15 C16 N7 . . 106.62(14) ?
C15 C16 H16A . . 126.7 ?
N7 C16 H16A . . 126.7 ?
N6 C17 N7 . . 110.81(14) ?
N6 C17 H17A . . 124.6 ?
N7 C17 H17A . . 124.6 ?
C19 C18 N8 . . 109.82(14) ?
C19 C18 H18A . . 125.1 ?
N8 C18 H18A . . 125.1 ?
C18 C19 N9 . . 105.89(14) ?
C18 C19 H19A . . 127.1 ?
N9 C19 H19A . . 127.1 ?
N8 C20 N9 . . 111.42(14) ?
N8 C20 H20A . . 124.3 ?
N9 C20 H20A . . 124.3 ?
C22 C21 N10 . . 109.25(15) ?
C22 C21 H21A . . 125.4 ?
N10 C21 H21A . . 125.4 ?
C21 C22 N11 . . 106.54(15) ?
C21 C22 H22A . . 126.7 ?
N11 C22 H22A . . 126.7 ?
N10 C23 N11 . . 111.00(14) ?
N10 C23 H23A . . 124.5 ?
N11 C23 H23A . . 124.5 ?
H8D O8 H8E . . 105(2) ?

loop_
_geom_bond_atom_site_label_1
_geom_bond_atom_site_label_2
_geom_bond_site_symmetry_2
_geom_bond_distance
_geom_bond_publ_flag
Cu1 N1 . 1.9991(12) ?
Cu1 N1 2_666 1.9991(12) ?
Cu1 N3 2_666 2.0331(12) ?
Cu1 N3 . 2.0331(12) ?
Cu1 O1 . 2.5127(13) ?
Cu2 N6 . 1.9935(12) y
Cu2 N10 . 2.0152(13) y
Cu2 N8 . 2.0214(13) y
Cu2 N5 . 2.0437(12) y
Cu2 O7 . 2.3819(11) y
Cu2 O2 . 2.5143(11) y
O1 H1D . 0.839(16) ?
O1 H1E . 0.824(15) ?
O2 C7 . 1.2633(17) ?
O3 C7 . 1.2429(18) ?
O4 C11 . 1.2447(18) ?
O5 C11 . 1.2503(19) ?
O6 C14 . 1.2666(18) ?
O7 C14 . 1.2399(18) ?
N1 C3 . 1.320(2) ?
N1 C1 . 1.377(2) ?
N2 C3 . 1.338(2) ?
N2 C2 . 1.361(2) ?
N2 H2A . 0.8800 ?
N3 C6 . 1.320(2) ?
N3 C4 . 1.381(2) ?
N4 C6 . 1.339(2) ?
N4 C5 . 1.368(2) ?
N4 H4A . 0.8800 ?
N5 C13 . 1.3423(18) ?
N5 C8 . 1.3463(17) ?
N6 C17 . 1.3280(19) ?
N6 C15 . 1.377(2) ?
N7 C17 . 1.339(2) ?
N7 C16 . 1.364(2) ?
N7 H7A . 0.8800 ?
N8 C20 . 1.325(2) ?
N8 C18 . 1.3791(19) ?
N9 C20 . 1.335(2) ?
N9 C19 . 1.373(2) ?
N9 H9A . 0.8800 ?
N10 C23 . 1.324(2) ?
N10 C21 . 1.377(2) ?
N11 C23 . 1.342(2) ?
N11 C22 . 1.365(2) ?
N11 H11A . 0.8800 ?
C1 C2 . 1.363(2) ?
C1 H1A . 0.9500 ?
C2 H2B . 0.9500 ?
C3 H3A . 0.9500 ?
C4 C5 . 1.360(2) ?
C4 H4B . 0.9500 ?
C5 H5A . 0.9500 ?
C6 H6A . 0.9500 ?
C7 C8 . 1.5225(18) ?
C8 C9 . 1.3885(19) ?
C9 C10 . 1.3937(19) ?
C9 H9B . 0.9500 ?
C10 C12 . 1.3902(19) ?
C10 C11 . 1.5279(19) ?
C12 C13 . 1.3906(19) ?
C12 H12A . 0.9500 ?
C13 C14 . 1.5208(19) ?
C15 C16 . 1.363(2) ?
C15 H15A . 0.9500 ?
C16 H16A . 0.9500 ?
C17 H17A . 0.9500 ?
C18 C19 . 1.354(2) ?
C18 H18A . 0.9500 ?
C19 H19A . 0.9500 ?
C20 H20A . 0.9500 ?
C21 C22 . 1.355(2) ?
C21 H21A . 0.9500 ?
C22 H22A . 0.9500 ?
C23 H23A . 0.9500 ?
O8 H8D . 0.868(16) ?
O8 H8E . 0.870(16) ?

loop_
_geom_hbond_atom_site_label_D
_geom_hbond_atom_site_label_H
_geom_hbond_atom_site_label_A
_geom_hbond_site_symmetry_A
_geom_hbond_distance_DH
_geom_hbond_distance_HA
_geom_hbond_distance_DA
_geom_hbond_angle_DHA
N2 H2A O6 2_665 0.88 1.86 2.7152(16) 164
N4 H4A O2 2_666 0.88 2.05 2.8986(17) 161
N7 H7A O5 1_445 0.88 1.83 2.7009(17) 168
N9 H9A O8 2_776 0.88 1.86 2.7297(19) 167
N11 H11A O6 1_455 0.88 1.96 2.8209(17) 166
O1 H1D O4 1_445 0.839(16) 1.925(16) 2.7576(17) 171(2)
O1 H1E O3 2_676 0.824(15) 2.112(17) 2.8873(17) 157(2)
O8 H8D O3 . 0.868(16) 1.854(18) 2.6750(16) 157(3)
O8 H8E O2 2_676 0.870(16) 1.951(17) 2.8146(16) 172(3)

loop_
_geom_torsion_atom_site_label_1
_geom_torsion_atom_site_label_2
_geom_torsion_atom_site_label_3
_geom_torsion_atom_site_label_4
_geom_torsion_site_symmetry_1
_geom_torsion
N6 Cu2 O2 C7 . -174.04(9)
N10 Cu2 O2 C7 . -85.61(10)
N8 Cu2 O2 C7 . 96.09(10)
N5 Cu2 O2 C7 . 5.44(9)
O7 Cu2 O2 C7 . 8.88(13)
N6 Cu2 O7 C14 . -161.45(10)
N10 Cu2 O7 C14 . 108.67(10)
N8 Cu2 O7 C14 . -69.32(10)
N5 Cu2 O7 C14 . 19.35(10)
O2 Cu2 O7 C14 . 16.00(14)
N3 Cu1 N1 C3 2_666 -144.63(14)
N3 Cu1 N1 C3 . 35.37(14)
O1 Cu1 N1 C3 . -55.24(14)
N3 Cu1 N1 C1 2_666 31.58(13)
N3 Cu1 N1 C1 . -148.42(13)
O1 Cu1 N1 C1 . 120.96(13)
N1 Cu1 N3 C6 . 103.94(12)
N1 Cu1 N3 C6 2_666 -76.06(12)
O1 Cu1 N3 C6 . -165.82(12)
N1 Cu1 N3 C4 . -87.63(14)
N1 Cu1 N3 C4 2_666 92.37(14)
O1 Cu1 N3 C4 . 2.61(14)
N6 Cu2 N5 C13 . -9.9(3)
N10 Cu2 N5 C13 . -99.65(10)
N8 Cu2 N5 C13 . 86.99(11)
O7 Cu2 N5 C13 . -5.44(10)
O2 Cu2 N5 C13 . 172.66(11)
N6 Cu2 N5 C8 . 170.7(2)
N10 Cu2 N5 C8 . 80.92(11)
N8 Cu2 N5 C8 . -92.45(11)
O7 Cu2 N5 C8 . 175.12(12)
O2 Cu2 N5 C8 . -6.78(10)
N10 Cu2 N6 C17 . -72.41(15)
N8 Cu2 N6 C17 . 101.14(15)
N5 Cu2 N6 C17 . -162.3(2)
O7 Cu2 N6 C17 . -166.56(14)
O2 Cu2 N6 C17 . 15.00(16)
N10 Cu2 N6 C15 . 101.66(13)
N8 Cu2 N6 C15 . -84.78(13)
N5 Cu2 N6 C15 . 11.8(4)
O7 Cu2 N6 C15 . 7.51(13)
O2 Cu2 N6 C15 . -170.93(12)
N6 Cu2 N8 C20 . -179.54(14)
N5 Cu2 N8 C20 . 10.89(14)
O7 Cu2 N8 C20 . 87.07(13)
O2 Cu2 N8 C20 . -60.54(13)
N6 Cu2 N8 C18 . -2.77(13)
N5 Cu2 N8 C18 . -172.35(13)
O7 Cu2 N8 C18 . -96.16(13)
O2 Cu2 N8 C18 . 116.22(13)
N6 Cu2 N10 C23 . -42.36(12)
N5 Cu2 N10 C23 . 127.15(12)
O7 Cu2 N10 C23 . 50.93(12)
O2 Cu2 N10 C23 . -161.46(12)
N6 Cu2 N10 C21 . 144.34(14)
N5 Cu2 N10 C21 . -46.16(14)
O7 Cu2 N10 C21 . -122.38(14)
O2 Cu2 N10 C21 . 25.24(14)
C3 N1 C1 C2 . 0.17(18)
Cu1 N1 C1 C2 . -176.68(11)
C3 N2 C2 C1 . -0.04(18)
N1 C1 C2 N2 . -0.08(18)
C1 N1 C3 N2 . -0.20(19)
Cu1 N1 C3 N2 . 176.67(10)
C2 N2 C3 N1 . 0.16(19)
C6 N3 C4 C5 . -0.18(18)
Cu1 N3 C4 C5 . -170.10(12)
N3 C4 C5 N4 . -0.2(2)
C6 N4 C5 C4 . 0.4(2)
C4 N3 C6 N4 . 0.47(18)
Cu1 N3 C6 N4 . 171.34(10)
C5 N4 C6 N3 . -0.58(19)
Cu2 O2 C7 O3 . 178.71(13)
Cu2 O2 C7 C8 . -3.67(15)
C13 N5 C8 C9 . 3.3(2)
Cu2 N5 C8 C9 . -177.31(10)
C13 N5 C8 C7 . -171.99(12)
Cu2 N5 C8 C7 . 7.43(17)
O3 C7 C8 N5 . 176.54(13)
O2 C7 C8 N5 . -1.32(19)
O3 C7 C8 C9 . 1.3(2)
O2 C7 C8 C9 . -176.60(13)
N5 C8 C9 C10 . -1.3(2)
C7 C8 C9 C10 . 173.73(13)
C8 C9 C10 C12 . -0.8(2)
C8 C9 C10 C11 . -176.69(13)
C12 C10 C11 O4 . -177.48(13)
C9 C10 C11 O4 . -1.7(2)
C12 C10 C11 O5 . 0.9(2)
C9 C10 C11 O5 . 176.65(14)
C9 C10 C12 C13 . 1.0(2)
C11 C10 C12 C13 . 176.83(13)
C8 N5 C13 C12 . -3.1(2)
Cu2 N5 C13 C12 . 177.41(11)
C8 N5 C13 C14 . 172.44(12)
Cu2 N5 C13 C14 . -7.03(16)
C10 C12 C13 N5 . 1.0(2)
C10 C12 C13 C14 . -174.27(13)
Cu2 O7 C14 O6 . 149.09(13)
Cu2 O7 C14 C13 . -28.87(14)
N5 C13 C14 O7 . 27.42(19)
C12 C13 C14 O7 . -157.03(14)
N5 C13 C14 O6 . -150.81(13)
C12 C13 C14 O6 . 24.7(2)
C17 N6 C15 C16 . 0.1(2)
Cu2 N6 C15 C16 . -175.24(13)
N6 C15 C16 N7 . 0.0(2)
C17 N7 C16 C15 . -0.1(2)
C15 N6 C17 N7 . -0.14(19)
Cu2 N6 C17 N7 . 174.68(11)
C16 N7 C17 N6 . 0.1(2)
C20 N8 C18 C19 . -0.12(19)
Cu2 N8 C18 C19 . -177.47(12)
N8 C18 C19 N9 . -0.4(2)
C20 N9 C19 C18 . 0.84(19)
C18 N8 C20 N9 . 0.67(18)
Cu2 N8 C20 N9 . 178.00(10)
C19 N9 C20 N8 . -0.96(19)
C23 N10 C21 C22 . 0.06(18)
Cu2 N10 C21 C22 . 174.32(11)
N10 C21 C22 N11 . -0.1(2)
C23 N11 C22 C21 . 0.05(19)
C21 N10 C23 N11 . -0.03(17)
Cu2 N10 C23 N11 . -174.68(9)
C22 N11 C23 N10 . -0.01(18)
